data_7720646
loop_
_publ_author_name
'Rezazgui, David'
'C&#xed;sa&#x159;ov&#xe1;, Ivana'
'&#x160;t&#x11b;pni&#x10d;ka, Petr'
'Schulz, Ji&#x159;&#xed;'

_publ_section_title
;
 Synthesis of hybrid phosphinoferrocene ligands bearing amine pendants and
 catalytic evaluation of their gold(I) complexes.
;
_journal_issue 13
_journal_name_full 'Dalton transactions (Cambridge, England : 2003)'
_journal_page_first 5397
_journal_page_last 5407
_journal_paper_doi 10.1039/d6dt00321d
_journal_volume 55
_journal_year 2026
_chemical_formula_moiety 'C22 H22 Au Cl Fe N O3 P'
_chemical_formula_sum 'C22 H22 Au Cl Fe N O3 P'
_chemical_formula_weight 667.64
_space_group_crystal_system monoclinic
_space_group_IT_number 14
_space_group_name_Hall '-P 2yn'
_space_group_name_H-M_alt 'P 1 21/n 1'
_atom_sites_solution_hydrogens geom
_atom_sites_solution_primary direct
_atom_sites_solution_secondary difmap
_audit_creation_method SHELXL-2017/1
_audit_update_record
;
2025-12-18 deposited with the CCDC.	2026-03-09 downloaded from the CCDC.
;
_cell_angle_alpha 90
_cell_angle_beta 99.4100(10)
_cell_angle_gamma 90
_cell_formula_units_Z 4
_cell_length_a 8.8936(3)
_cell_length_b 11.0024(3)
_cell_length_c 22.6977(7)
_cell_measurement_reflns_used 9939
_cell_measurement_temperature 120(2)
_cell_measurement_theta_max 27.48
_cell_measurement_theta_min 2.60
_cell_volume 2191.10(12)
_computing_cell_refinement 'SAINT V8.40B (Bruker AXS LLC, 2019)'
_computing_data_collection 'Bruker Instrument Service vV6.2.16'
_computing_data_reduction 'SAINT V8.40B (Bruker AXS LLC, 2019)'
_computing_molecular_graphics 'PLATON (Spek, 2017)'
_computing_publication_material 'PLATON (Spek, 2017)'
_computing_structure_refinement 'SHELXL-2017 (Sheldrick, 2017)'
_computing_structure_solution 'SHELXT 2018 (Sheldrick, 2018)'
_diffrn_ambient_temperature 120(2)
_diffrn_measured_fraction_theta_full 0.999
_diffrn_measured_fraction_theta_max 0.997
_diffrn_measurement_device_type 'Bruker D8 VENTURE Kappa Duo'
_diffrn_measurement_method '\f and \w scans'
_diffrn_radiation_monochromator 'Quazar Mo multilayer optic'
_diffrn_radiation_source 'I\mS micro-focus sealed tube'
_diffrn_radiation_type MoK\a
_diffrn_radiation_wavelength 0.71073
_diffrn_reflns_av_R_equivalents 0.0237
_diffrn_reflns_av_unetI/netI 0.0156
_diffrn_reflns_Laue_measured_fraction_full 0.999
_diffrn_reflns_Laue_measured_fraction_max 0.997
_diffrn_reflns_limit_h_max 11
_diffrn_reflns_limit_h_min -11
_diffrn_reflns_limit_k_max 14
_diffrn_reflns_limit_k_min -12
_diffrn_reflns_limit_l_max 28
_diffrn_reflns_limit_l_min -29
_diffrn_reflns_number 31993
_diffrn_reflns_point_group_measured_fraction_full 0.999
_diffrn_reflns_point_group_measured_fraction_max 0.997
_diffrn_reflns_theta_full 25.242
_diffrn_reflns_theta_max 27.489
_diffrn_reflns_theta_min 2.062
_exptl_absorpt_coefficient_mu 7.569
_exptl_absorpt_correction_T_max 0.62
_exptl_absorpt_correction_T_min 0.50
_exptl_absorpt_correction_type multi-scan
_exptl_absorpt_process_details
;
Krause, L., Herbst-Irmer, R., Sheldrick, G. M., Stalke, D. (2015).
J. Appl. Cryst. 48, 3-10.
;
_exptl_crystal_colour orange
_exptl_crystal_density_diffrn 2.024
_exptl_crystal_description prism
_exptl_crystal_F_000 1288
_exptl_crystal_size_max 0.15
_exptl_crystal_size_mid 0.13
_exptl_crystal_size_min 0.07
_refine_diff_density_max 0.555
_refine_diff_density_min -0.623
_refine_diff_density_rms 0.072
_refine_ls_extinction_method none
_refine_ls_goodness_of_fit_ref 1.089
_refine_ls_hydrogen_treatment constr
_refine_ls_matrix_type full
_refine_ls_number_parameters 271
_refine_ls_number_reflns 5023
_refine_ls_number_restraints 0
_refine_ls_restrained_S_all 1.089
_refine_ls_R_factor_all 0.0151
_refine_ls_R_factor_gt 0.0144
_refine_ls_shift/su_max 0.003
_refine_ls_shift/su_mean 0.000
_refine_ls_structure_factor_coef Fsqd
_refine_ls_weighting_details 'w=1/[\s^2^(Fo^2^)+(0.0098P)^2^+2.4535P] where P=(Fo^2^+2Fc^2^)/3'
_refine_ls_weighting_scheme calc
_refine_ls_wR_factor_gt 0.0320
_refine_ls_wR_factor_ref 0.0323
_reflns_Friedel_coverage 0.000
_reflns_number_gt 4880
_reflns_number_total 5023
_reflns_threshold_expression 'I > 2\s(I)'
_cod_data_source_file d6dt00321d3.cif
_cod_data_source_block dr801
_cod_depositor_comments 'Adding full bibliography for 7720642--7720664.cif.'
_cod_original_sg_symbol_H-M 'P 21/n'
_cod_database_code 7720646
_shelx_shelxl_version_number 2017/1
_shelx_space_group_comment
;
The symmetry employed for this shelxl refinement is uniquely defined
by the following loop, which should always be used as a source of
symmetry information in preference to the above space-group names.
They are only intended as comments.
;
_shelx_estimated_absorpt_t_min 0.396
_shelx_estimated_absorpt_t_max 0.619

loop_
_space_group_symop_operation_xyz
'x, y, z'
'-x+1/2, y+1/2, -z+1/2'
'-x, -y, -z'
'x-1/2, -y-1/2, z-1/2'

loop_
_atom_site_label
_atom_site_type_symbol
_atom_site_fract_x
_atom_site_fract_y
_atom_site_fract_z
_atom_site_U_iso_or_equiv
_atom_site_adp_type
_atom_site_occupancy
_atom_site_site_symmetry_order
_atom_site_calc_flag
_atom_site_refinement_flags_posn
_atom_site_refinement_flags_adp
_atom_site_refinement_flags_occupancy
_atom_site_disorder_assembly
_atom_site_disorder_group
Au1 Au 0.39124(2) 0.60918(2) 0.41698(2) 0.01504(3) Uani 1 1 d . . . . .
Cl1 Cl 0.33568(6) 0.42368(4) 0.45384(2) 0.02024(10) Uani 1 1 d . . . . .
Fe1 Fe 0.78167(3) 0.71961(3) 0.33037(2) 0.01869(6) Uani 1 1 d . . . . .
P1 P 0.44642(6) 0.78492(4) 0.37756(2) 0.01517(10) Uani 1 1 d . . . . .
O1 O 0.83418(18) 0.28843(16) 0.45789(7) 0.0292(4) Uani 1 1 d . . . . .
O2 O 0.41145(18) 1.02645(13) 0.40246(7) 0.0241(3) Uani 1 1 d . . . . .
O3 O 0.3214(3) 0.70689(18) 0.26677(8) 0.0502(6) Uani 1 1 d . . . . .
N1 N 0.8140(2) 0.43208(17) 0.35262(8) 0.0201(4) Uani 1 1 d . . . . .
C1 C 0.8022(3) 0.5313(2) 0.31401(9) 0.0221(4) Uani 1 1 d . . . . .
C2 C 0.9254(3) 0.6004(2) 0.29772(10) 0.0271(5) Uani 1 1 d . . . . .
H2 H 1.030288 0.590262 0.313630 0.033 Uiso 1 1 calc R U . . .
C3 C 0.8639(3) 0.6872(2) 0.25347(11) 0.0323(5) Uani 1 1 d . . . . .
H3 H 0.920861 0.742976 0.233971 0.039 Uiso 1 1 calc R U . . .
C4 C 0.7027(3) 0.6756(2) 0.24370(10) 0.0311(5) Uani 1 1 d . . . . .
H4 H 0.633005 0.722438 0.216633 0.037 Uiso 1 1 calc R U . . .
C5 C 0.6635(3) 0.5812(2) 0.28165(9) 0.0241(5) Uani 1 1 d . . . . .
H5 H 0.563144 0.555726 0.284929 0.029 Uiso 1 1 calc R U . . .
C6 C 0.6446(2) 0.80941(18) 0.37899(9) 0.0176(4) Uani 1 1 d . . . . .
C7 C 0.7626(2) 0.74533(19) 0.41782(9) 0.0199(4) Uani 1 1 d . . . . .
H7 H 0.747753 0.683755 0.445651 0.024 Uiso 1 1 calc R U . . .
C8 C 0.9050(3) 0.7907(2) 0.40706(10) 0.0257(5) Uani 1 1 d . . . . .
H8 H 1.002370 0.764428 0.426407 0.031 Uiso 1 1 calc R U . . .
C9 C 0.8770(3) 0.8822(2) 0.36239(11) 0.0280(5) Uani 1 1 d . . . . .
H9 H 0.952740 0.927509 0.346953 0.034 Uiso 1 1 calc R U . . .
C10 C 0.7169(3) 0.89458(19) 0.34464(10) 0.0230(4) Uani 1 1 d . . . . .
H10 H 0.666817 0.949192 0.315411 0.028 Uiso 1 1 calc R U . . .
C11 C 0.3763(2) 0.90864(18) 0.41595(9) 0.0178(4) Uani 1 1 d . . . . .
C12 C 0.3419(3) 1.0988(2) 0.43897(11) 0.0282(5) Uani 1 1 d . . . . .
H12 H 0.346826 1.185042 0.439554 0.034 Uiso 1 1 calc R U . . .
C13 C 0.2659(3) 1.0321(2) 0.47381(10) 0.0264(5) Uani 1 1 d . . . . .
H13 H 0.208446 1.061648 0.502574 0.032 Uiso 1 1 calc R U . . .
C14 C 0.2883(2) 0.9085(2) 0.45925(9) 0.0209(4) Uani 1 1 d . . . . .
H14 H 0.249018 0.839171 0.476567 0.025 Uiso 1 1 calc R U . . .
C17 C 0.3553(2) 0.80655(19) 0.30172(9) 0.0185(4) Uani 1 1 d . . . . .
C18 C 0.2575(4) 0.7518(3) 0.21134(12) 0.0517(8) Uani 1 1 d . . . . .
H18 H 0.222912 0.702600 0.177443 0.062 Uiso 1 1 calc R U . . .
C19 C 0.2506(3) 0.8705(3) 0.21148(11) 0.0388(6) Uani 1 1 d . . . . .
H19 H 0.210454 0.921520 0.178922 0.047 Uiso 1 1 calc R U . . .
C20 C 0.3155(3) 0.9081(2) 0.27040(11) 0.0365(6) Uani 1 1 d . . . . .
H20 H 0.328041 0.989264 0.284620 0.044 Uiso 1 1 calc R U . . .
C23 C 0.6805(2) 0.4073(2) 0.38050(10) 0.0230(4) Uani 1 1 d . . . . .
H23A H 0.588684 0.403178 0.349365 0.028 Uiso 1 1 calc R U . . .
H23B H 0.666217 0.474413 0.408131 0.028 Uiso 1 1 calc R U . . .
C24 C 0.6991(3) 0.2889(2) 0.41454(11) 0.0280(5) Uani 1 1 d . . . . .
H24A H 0.609714 0.276031 0.434684 0.034 Uiso 1 1 calc R U . . .
H24B H 0.703043 0.221045 0.386195 0.034 Uiso 1 1 calc R U . . .
C25 C 0.9628(3) 0.3056(2) 0.42890(11) 0.0310(5) Uani 1 1 d . . . . .
H25A H 0.967671 0.238685 0.400105 0.037 Uiso 1 1 calc R U . . .
H25B H 1.057007 0.303002 0.458900 0.037 Uiso 1 1 calc R U . . .
C26 C 0.9540(2) 0.4259(2) 0.39628(11) 0.0271(5) Uani 1 1 d . . . . .
H26A H 0.955918 0.493323 0.425284 0.032 Uiso 1 1 calc R U . . .
H26B H 1.043338 0.434822 0.375707 0.032 Uiso 1 1 calc R U . . .

loop_
_atom_site_aniso_label
_atom_site_aniso_U_11
_atom_site_aniso_U_22
_atom_site_aniso_U_33
_atom_site_aniso_U_23
_atom_site_aniso_U_13
_atom_site_aniso_U_12
Au1 0.01893(4) 0.01189(4) 0.01391(4) 0.00071(3) 0.00158(3) -0.00160(3)
Cl1 0.0242(2) 0.0145(2) 0.0217(2) 0.00301(18) 0.00293(19) -0.00462(19)
Fe1 0.02262(15) 0.01965(14) 0.01435(14) 0.00172(11) 0.00467(11) 0.00053(12)
P1 0.0200(2) 0.0122(2) 0.0129(2) 0.00078(18) 0.00164(19) -0.00093(19)
O1 0.0216(8) 0.0413(10) 0.0246(8) 0.0138(7) 0.0043(6) -0.0007(7)
O2 0.0348(9) 0.0126(7) 0.0267(8) 0.0015(6) 0.0100(7) -0.0026(6)
O3 0.0824(16) 0.0329(10) 0.0265(10) -0.0069(8) -0.0173(10) 0.0041(10)
N1 0.0207(9) 0.0216(9) 0.0184(9) 0.0026(7) 0.0042(7) 0.0045(7)
C1 0.0304(11) 0.0221(10) 0.0151(9) 0.0002(8) 0.0073(8) 0.0049(9)
C2 0.0326(12) 0.0294(12) 0.0227(11) 0.0022(9) 0.0143(9) 0.0055(10)
C3 0.0501(15) 0.0293(12) 0.0218(11) 0.0049(9) 0.0182(11) 0.0067(11)
C4 0.0505(15) 0.0268(12) 0.0151(10) 0.0011(9) 0.0025(10) 0.0078(11)
C5 0.0326(12) 0.0226(10) 0.0154(10) -0.0034(8) -0.0008(9) 0.0051(9)
C6 0.0220(10) 0.0166(9) 0.0144(9) -0.0020(7) 0.0037(8) -0.0023(8)
C7 0.0237(10) 0.0214(10) 0.0138(9) -0.0016(8) 0.0012(8) -0.0016(8)
C8 0.0211(10) 0.0316(12) 0.0239(11) -0.0043(9) 0.0019(9) -0.0036(9)
C9 0.0275(11) 0.0270(11) 0.0307(12) -0.0008(10) 0.0086(10) -0.0084(10)
C10 0.0290(11) 0.0178(10) 0.0230(11) 0.0009(8) 0.0064(9) -0.0033(9)
C11 0.0223(10) 0.0129(9) 0.0174(10) 0.0012(7) 0.0009(8) -0.0022(8)
C12 0.0354(13) 0.0176(10) 0.0312(12) -0.0081(9) 0.0045(10) 0.0041(9)
C13 0.0276(11) 0.0262(11) 0.0261(11) -0.0084(9) 0.0057(9) 0.0021(9)
C14 0.0220(10) 0.0227(10) 0.0176(10) -0.0006(8) 0.0021(8) -0.0045(8)
C17 0.0208(10) 0.0184(10) 0.0156(9) 0.0004(8) 0.0012(8) -0.0016(8)
C18 0.063(2) 0.069(2) 0.0171(12) -0.0073(13) -0.0127(13) -0.0058(17)
C19 0.0310(13) 0.0609(18) 0.0230(12) 0.0217(12) -0.0001(10) 0.0023(13)
C20 0.0580(17) 0.0249(12) 0.0240(12) 0.0076(10) -0.0012(11) 0.0037(12)
C23 0.0182(10) 0.0240(11) 0.0266(11) 0.0018(9) 0.0035(8) 0.0011(8)
C24 0.0203(10) 0.0308(12) 0.0324(12) 0.0079(10) 0.0028(9) -0.0019(9)
C25 0.0205(11) 0.0411(14) 0.0318(13) 0.0168(11) 0.0049(9) 0.0039(10)
C26 0.0177(10) 0.0377(13) 0.0257(11) 0.0114(10) 0.0032(9) 0.0006(9)

loop_
_atom_type_symbol
_atom_type_description
_atom_type_scat_dispersion_real
_atom_type_scat_dispersion_imag
_atom_type_scat_source
C C 0.0033 0.0016 'International Tables Vol C Tables 4.2.6.8 and 6.1.1.4'
H H 0.0000 0.0000 'International Tables Vol C Tables 4.2.6.8 and 6.1.1.4'
Au Au -2.0133 8.8022 'International Tables Vol C Tables 4.2.6.8 and 6.1.1.4'
Cl Cl 0.1484 0.1585 'International Tables Vol C Tables 4.2.6.8 and 6.1.1.4'
Fe Fe 0.3463 0.8444 'International Tables Vol C Tables 4.2.6.8 and 6.1.1.4'
N N 0.0061 0.0033 'International Tables Vol C Tables 4.2.6.8 and 6.1.1.4'
O O 0.0106 0.0060 'International Tables Vol C Tables 4.2.6.8 and 6.1.1.4'
P P 0.1023 0.0942 'International Tables Vol C Tables 4.2.6.8 and 6.1.1.4'

loop_
_geom_angle_atom_site_label_1
_geom_angle_atom_site_label_2
_geom_angle_atom_site_label_3
_geom_angle
_geom_angle_site_symmetry_1
_geom_angle_site_symmetry_3
_geom_angle_publ_flag
P1 Au1 Cl1 177.488(18) . . ?
C6 Fe1 C3 152.28(9) . . ?
C6 Fe1 C4 119.87(10) . . ?
C3 Fe1 C4 40.88(11) . . ?
C6 Fe1 C7 41.43(8) . . ?
C3 Fe1 C7 163.68(10) . . ?
C4 Fe1 C7 154.53(10) . . ?
C6 Fe1 C10 41.22(8) . . ?
C3 Fe1 C10 116.78(9) . . ?
C4 Fe1 C10 108.33(10) . . ?
C7 Fe1 C10 69.25(9) . . ?
C6 Fe1 C2 166.44(9) . . ?
C3 Fe1 C2 40.95(9) . . ?
C4 Fe1 C2 68.66(10) . . ?
C7 Fe1 C2 126.58(9) . . ?
C10 Fe1 C2 149.85(9) . . ?
C6 Fe1 C8 68.82(9) . . ?
C3 Fe1 C8 125.29(10) . . ?
C4 Fe1 C8 164.00(10) . . ?
C7 Fe1 C8 40.56(8) . . ?
C10 Fe1 C8 68.51(9) . . ?
C2 Fe1 C8 105.75(10) . . ?
C6 Fe1 C9 68.57(9) . . ?
C3 Fe1 C9 105.69(10) . . ?
C4 Fe1 C9 127.19(10) . . ?
C7 Fe1 C9 68.36(9) . . ?
C10 Fe1 C9 40.47(9) . . ?
C2 Fe1 C9 115.94(10) . . ?
C8 Fe1 C9 40.42(9) . . ?
C6 Fe1 C5 110.60(9) . . ?
C3 Fe1 C5 68.51(10) . . ?
C4 Fe1 C5 40.75(9) . . ?
C7 Fe1 C5 120.48(9) . . ?
C10 Fe1 C5 130.19(9) . . ?
C2 Fe1 C5 68.16(10) . . ?
C8 Fe1 C5 152.71(9) . . ?
C9 Fe1 C5 166.65(9) . . ?
C6 Fe1 C1 130.40(8) . . ?
C3 Fe1 C1 67.92(9) . . ?
C4 Fe1 C1 67.91(9) . . ?
C7 Fe1 C1 109.25(8) . . ?
C10 Fe1 C1 168.70(9) . . ?
C2 Fe1 C1 40.10(9) . . ?
C8 Fe1 C1 118.14(9) . . ?
C9 Fe1 C1 150.32(9) . . ?
C5 Fe1 C1 40.16(9) . . ?
C6 P1 C11 107.48(9) . . ?
C6 P1 C17 106.76(10) . . ?
C11 P1 C17 103.19(10) . . ?
C6 P1 Au1 114.12(7) . . ?
C11 P1 Au1 110.49(7) . . ?
C17 P1 Au1 114.04(7) . . ?
C25 O1 C24 109.35(17) . . ?
C12 O2 C11 105.71(17) . . ?
C17 O3 C18 105.1(2) . . ?
C1 N1 C23 115.86(17) . . ?
C1 N1 C26 115.54(19) . . ?
C23 N1 C26 111.15(17) . . ?
N1 C1 C2 126.6(2) . . ?
N1 C1 C5 126.2(2) . . ?
C2 C1 C5 107.1(2) . . ?
N1 C1 Fe1 131.01(15) . . ?
C2 C1 Fe1 67.51(12) . . ?
C5 C1 Fe1 67.97(12) . . ?
C3 C2 C1 108.4(2) . . ?
C3 C2 Fe1 68.72(13) . . ?
C1 C2 Fe1 72.40(13) . . ?
C3 C2 H2 125.8 . . ?
C1 C2 H2 125.8 . . ?
Fe1 C2 H2 124.6 . . ?
C4 C3 C2 108.1(2) . . ?
C4 C3 Fe1 69.76(13) . . ?
C2 C3 Fe1 70.33(13) . . ?
C4 C3 H3 126.0 . . ?
C2 C3 H3 126.0 . . ?
Fe1 C3 H3 125.5 . . ?
C3 C4 C5 108.1(2) . . ?
C3 C4 Fe1 69.37(13) . . ?
C5 C4 Fe1 70.73(13) . . ?
C3 C4 H4 125.9 . . ?
C5 C4 H4 125.9 . . ?
Fe1 C4 H4 125.5 . . ?
C4 C5 C1 108.2(2) . . ?
C4 C5 Fe1 68.52(13) . . ?
C1 C5 Fe1 71.87(13) . . ?
C4 C5 H5 125.9 . . ?
C1 C5 H5 125.9 . . ?
Fe1 C5 H5 125.3 . . ?
C10 C6 C7 107.83(18) . . ?
C10 C6 P1 128.24(17) . . ?
C7 C6 P1 123.91(15) . . ?
C10 C6 Fe1 70.17(12) . . ?
C7 C6 Fe1 69.65(12) . . ?
P1 C6 Fe1 126.72(11) . . ?
C8 C7 C6 107.68(19) . . ?
C8 C7 Fe1 70.28(12) . . ?
C6 C7 Fe1 68.92(11) . . ?
C8 C7 H7 126.2 . . ?
C6 C7 H7 126.2 . . ?
Fe1 C7 H7 126.2 . . ?
C7 C8 C9 108.4(2) . . ?
C7 C8 Fe1 69.16(12) . . ?
C9 C8 Fe1 70.02(13) . . ?
C7 C8 H8 125.8 . . ?
C9 C8 H8 125.8 . . ?
Fe1 C8 H8 126.6 . . ?
C8 C9 C10 108.7(2) . . ?
C8 C9 Fe1 69.57(13) . . ?
C10 C9 Fe1 69.39(13) . . ?
C8 C9 H9 125.7 . . ?
C10 C9 H9 125.7 . . ?
Fe1 C9 H9 127.0 . . ?
C9 C10 C6 107.44(19) . . ?
C9 C10 Fe1 70.13(13) . . ?
C6 C10 Fe1 68.62(12) . . ?
C9 C10 H10 126.3 . . ?
C6 C10 H10 126.3 . . ?
Fe1 C10 H10 126.5 . . ?
C14 C11 O2 109.98(18) . . ?
C14 C11 P1 130.11(16) . . ?
O2 C11 P1 119.91(15) . . ?
C13 C12 O2 111.1(2) . . ?
C13 C12 H12 124.4 . . ?
O2 C12 H12 124.4 . . ?
C12 C13 C14 106.5(2) . . ?
C12 C13 H13 126.8 . . ?
C14 C13 H13 126.8 . . ?
C11 C14 C13 106.68(19) . . ?
C11 C14 H14 126.7 . . ?
C13 C14 H14 126.7 . . ?
C20 C17 O3 110.4(2) . . ?
C20 C17 P1 131.14(18) . . ?
O3 C17 P1 118.38(16) . . ?
C19 C18 O3 111.5(2) . . ?
C19 C18 H18 124.2 . . ?
O3 C18 H18 124.2 . . ?
C18 C19 C20 106.2(2) . . ?
C18 C19 H19 126.9 . . ?
C20 C19 H19 126.9 . . ?
C17 C20 C19 106.6(2) . . ?
C17 C20 H20 126.7 . . ?
C19 C20 H20 126.7 . . ?
N1 C23 C24 110.74(18) . . ?
N1 C23 H23A 109.5 . . ?
C24 C23 H23A 109.5 . . ?
N1 C23 H23B 109.5 . . ?
C24 C23 H23B 109.5 . . ?
H23A C23 H23B 108.1 . . ?
O1 C24 C23 111.49(19) . . ?
O1 C24 H24A 109.3 . . ?
C23 C24 H24A 109.3 . . ?
O1 C24 H24B 109.3 . . ?
C23 C24 H24B 109.3 . . ?
H24A C24 H24B 108.0 . . ?
O1 C25 C26 111.20(19) . . ?
O1 C25 H25A 109.4 . . ?
C26 C25 H25A 109.4 . . ?
O1 C25 H25B 109.4 . . ?
C26 C25 H25B 109.4 . . ?
H25A C25 H25B 108.0 . . ?
N1 C26 C25 110.0(2) . . ?
N1 C26 H26A 109.7 . . ?
C25 C26 H26A 109.7 . . ?
N1 C26 H26B 109.7 . . ?
C25 C26 H26B 109.7 . . ?
H26A C26 H26B 108.2 . . ?

loop_
_geom_bond_atom_site_label_1
_geom_bond_atom_site_label_2
_geom_bond_distance
_geom_bond_site_symmetry_2
_geom_bond_publ_flag
Au1 P1 2.2189(5) . ?
Au1 Cl1 2.2902(5) . ?
Fe1 C6 2.030(2) . ?
Fe1 C3 2.031(2) . ?
Fe1 C4 2.036(2) . ?
Fe1 C7 2.040(2) . ?
Fe1 C10 2.050(2) . ?
Fe1 C2 2.053(2) . ?
Fe1 C8 2.054(2) . ?
Fe1 C9 2.060(2) . ?
Fe1 C5 2.066(2) . ?
Fe1 C1 2.118(2) . ?
P1 C6 1.778(2) . ?
P1 C11 1.783(2) . ?
P1 C17 1.795(2) . ?
O1 C25 1.422(3) . ?
O1 C24 1.423(3) . ?
O2 C12 1.368(3) . ?
O2 C11 1.380(2) . ?
O3 C17 1.358(3) . ?
O3 C18 1.385(3) . ?
N1 C1 1.393(3) . ?
N1 C23 1.459(3) . ?
N1 C26 1.461(3) . ?
C1 C2 1.431(3) . ?
C1 C5 1.437(3) . ?
C2 C3 1.429(3) . ?
C2 H2 0.9500 . ?
C3 C4 1.420(4) . ?
C3 H3 0.9500 . ?
C4 C5 1.428(3) . ?
C4 H4 0.9500 . ?
C5 H5 0.9500 . ?
C6 C10 1.436(3) . ?
C6 C7 1.439(3) . ?
C7 C8 1.419(3) . ?
C7 H7 0.9500 . ?
C8 C9 1.421(3) . ?
C8 H8 0.9500 . ?
C9 C10 1.422(3) . ?
C9 H9 0.9500 . ?
C10 H10 0.9500 . ?
C11 C14 1.353(3) . ?
C12 C13 1.340(3) . ?
C12 H12 0.9500 . ?
C13 C14 1.422(3) . ?
C13 H13 0.9500 . ?
C14 H14 0.9500 . ?
C17 C20 1.340(3) . ?
C18 C19 1.307(4) . ?
C18 H18 0.9500 . ?
C19 C20 1.428(4) . ?
C19 H19 0.9500 . ?
C20 H20 0.9500 . ?
C23 C24 1.510(3) . ?
C23 H23A 0.9900 . ?
C23 H23B 0.9900 . ?
C24 H24A 0.9900 . ?
C24 H24B 0.9900 . ?
C25 C26 1.513(3) . ?
C25 H25A 0.9900 . ?
C25 H25B 0.9900 . ?
C26 H26A 0.9900 . ?
C26 H26B 0.9900 . ?
